data_1514588
loop_
_publ_author_name
'Johnson, Miles W.'
'Shevick, Sophia L.'
'Toste, F. Dean'
'Bergman, Robert G.'

_publ_section_title
;
 Preparation and reactivity of terminal gold(i) amides and phosphides
;
_journal_issue 3
_journal_name_full 'Chemical Science'
_journal_page_first 1023
_journal_paper_doi 10.1039/c2sc21519e
_journal_volume 4
_journal_year 2013
_chemical_formula_sum 'C45 H58 Au N2 P'
_chemical_formula_weight 854.87
_chemical_name_common IPrAuPMes2
_chemical_name_systematic
;
?
;
_space_group_IT_number 61
_symmetry_cell_setting orthorhombic
_symmetry_space_group_name_Hall '-P 2ac 2ab'
_symmetry_space_group_name_H-M 'P b c a'
_atom_sites_solution_hydrogens geom
_atom_sites_solution_primary direct
_atom_sites_solution_secondary difmap
_audit_creation_method SHELXL-97
_cell_angle_alpha 90.00
_cell_angle_beta 90.00
_cell_angle_gamma 90.00
_cell_formula_units_Z 8
_cell_length_a 14.8187(6)
_cell_length_b 19.5498(8)
_cell_length_c 28.0267(11)
_cell_measurement_reflns_used 9521
_cell_measurement_temperature 100(2)
_cell_measurement_theta_max 34.14
_cell_measurement_theta_min 2.54
_cell_volume 8119.4(6)
_computing_cell_refinement 'Bruker SAINT'
_computing_data_collection 'Bruker APEX2'
_computing_data_reduction 'Bruker SAINT'
_computing_molecular_graphics 'Bruker SHELXTL'
_computing_publication_material 'Bruker SHELXTL'
_computing_structure_refinement 'SHELXL-97 (Sheldrick, 1997)'
_computing_structure_solution 'SHELXS-97 (Sheldrick, 1990)'
_diffrn_ambient_temperature 100(2)
_diffrn_measured_fraction_theta_full 0.977
_diffrn_measured_fraction_theta_max 0.977
_diffrn_measurement_device_type 'Bruker APEX-II CCD'
_diffrn_measurement_method '\f and \w scans'
_diffrn_radiation_monochromator graphite
_diffrn_radiation_source 'fine-focus sealed tube'
_diffrn_radiation_type MoK\a
_diffrn_radiation_wavelength 0.71073
_diffrn_reflns_av_R_equivalents 0.0359
_diffrn_reflns_av_sigmaI/netI 0.0293
_diffrn_reflns_limit_h_max 19
_diffrn_reflns_limit_h_min -22
_diffrn_reflns_limit_k_max 28
_diffrn_reflns_limit_k_min -28
_diffrn_reflns_limit_l_max 43
_diffrn_reflns_limit_l_min -43
_diffrn_reflns_number 280900
_diffrn_reflns_theta_full 33.14
_diffrn_reflns_theta_max 33.14
_diffrn_reflns_theta_min 1.87
_diffrn_standards_number 0
_exptl_absorpt_coefficient_mu 3.695
_exptl_absorpt_correction_T_max 0.7089
_exptl_absorpt_correction_T_min 0.7089
_exptl_absorpt_correction_type multi-scan
_exptl_crystal_colour colourless
_exptl_crystal_density_diffrn 1.399
_exptl_crystal_density_meas ?
_exptl_crystal_density_method 'not measured'
_exptl_crystal_description block
_exptl_crystal_F_000 3456
_exptl_crystal_size_max 0.10
_exptl_crystal_size_mid 0.10
_exptl_crystal_size_min 0.10
_refine_diff_density_max 5.832
_refine_diff_density_min -2.610
_refine_diff_density_rms 0.161
_refine_ls_extinction_method none
_refine_ls_goodness_of_fit_ref 1.147
_refine_ls_hydrogen_treatment constr
_refine_ls_matrix_type full
_refine_ls_number_parameters 456
_refine_ls_number_reflns 15119
_refine_ls_number_restraints 0
_refine_ls_restrained_S_all 1.147
_refine_ls_R_factor_all 0.0704
_refine_ls_R_factor_gt 0.0402
_refine_ls_shift/su_max 0.009
_refine_ls_shift/su_mean 0.000
_refine_ls_structure_factor_coef Fsqd
_refine_ls_weighting_details 'calc w=1/[\s^2^(Fo^2^)+(0.0167P)^2^+42.7992P] where P=(Fo^2^+2Fc^2^)/3'
_refine_ls_weighting_scheme calc
_refine_ls_wR_factor_gt 0.0793
_refine_ls_wR_factor_ref 0.0922
_reflns_number_gt 10640
_reflns_number_total 15119
_reflns_threshold_expression >2sigma(I)
_cod_data_source_file c2sc21519e.txt
_cod_data_source_block npm032
_cod_depositor_comments
;
The following automatic conversions were performed:

'_symmetry_cell_setting' value 'Orthorhombic' changed to
'orthorhombic' according to
/usr/data/users/saulius/automatic-downloads/retrospective/RSC/lib/dictionaries/cif_core.dic
dictionary named 'cif_core.dic' version 2.4.2 from 2011-04-26.

Automatic conversion script
Id: cif_fix_values 2281 2013-09-26 08:29:07Z andrius 

The following automatic conversions were performed:

'_exptl_crystal_density_meas' value 'not measured' was changed to '?'
- the value is perceived as not measured.

Automatic conversion script
Id: cif_fix_values 3008 2015-01-20 13:52:24Z robertas 
;
_cod_original_sg_symbol_H-M Pbca
_cod_database_code 1514588

loop_
_symmetry_equiv_pos_as_xyz
'x, y, z'
'-x+1/2, -y, z+1/2'
'-x, y+1/2, -z+1/2'
'x+1/2, -y+1/2, -z'
'-x, -y, -z'
'x-1/2, y, -z-1/2'
'x, -y-1/2, z-1/2'
'-x-1/2, y-1/2, z'

loop_
_atom_site_label
_atom_site_type_symbol
_atom_site_fract_x
_atom_site_fract_y
_atom_site_fract_z
_atom_site_U_iso_or_equiv
_atom_site_adp_type
_atom_site_occupancy
_atom_site_symmetry_multiplicity
_atom_site_calc_flag
_atom_site_refinement_flags
Au1 Au 0.304010(8) 0.238182(7) 0.078820(4) 0.01650(4) Uani 1 1 d .
P1 P 0.16779(6) 0.26100(5) 0.11635(3) 0.02081(17) Uani 1 1 d .
C1 C 0.4247(2) 0.22992(16) 0.04411(11) 0.0165(6) Uani 1 1 d .
C2 C 0.5353(2) 0.21418(19) -0.01107(12) 0.0204(6) Uani 1 1 d .
H2 H 0.5644 0.2036 -0.0404 0.024 Uiso 1 1 calc R
C3 C 0.5755(2) 0.23397(18) 0.02960(12) 0.0203(6) Uani 1 1 d .
H3 H 0.6383 0.2409 0.0345 0.024 Uiso 1 1 calc R
C4 C 0.5211(2) 0.27294(19) 0.10967(12) 0.0220(7) Uani 1 1 d .
C5 C 0.5115(3) 0.3440(2) 0.11280(14) 0.0269(8) Uani 1 1 d .
C6 C 0.5242(3) 0.3734(2) 0.15766(15) 0.0345(9) Uani 1 1 d .
H6 H 0.5151 0.4212 0.1616 0.041 Uiso 1 1 calc R
C7 C 0.5498(3) 0.3343(2) 0.19651(14) 0.0327(9) Uani 1 1 d .
H7 H 0.5593 0.3555 0.2266 0.039 Uiso 1 1 calc R
C8 C 0.5616(3) 0.2641(2) 0.19169(12) 0.0260(7) Uani 1 1 d .
H8 H 0.5788 0.2377 0.2186 0.031 Uiso 1 1 calc R
C9 C 0.5486(2) 0.23208(19) 0.14788(11) 0.0196(6) Uani 1 1 d .
C10 C 0.4894(3) 0.3885(2) 0.07033(15) 0.0321(9) Uani 1 1 d .
H10 H 0.4829 0.3577 0.0421 0.039 Uiso 1 1 calc R
C11 C 0.5670(5) 0.4379(3) 0.0596(2) 0.070(2) Uani 1 1 d .
H11A H 0.5544 0.4626 0.0299 0.106 Uiso 1 1 calc R
H11B H 0.6233 0.4121 0.0561 0.106 Uiso 1 1 calc R
H11C H 0.5731 0.4707 0.0859 0.106 Uiso 1 1 calc R
C12 C 0.4011(4) 0.4263(3) 0.0763(2) 0.0573(16) Uani 1 1 d .
H12A H 0.3521 0.3932 0.0808 0.086 Uiso 1 1 calc R
H12B H 0.3892 0.4537 0.0477 0.086 Uiso 1 1 calc R
H12C H 0.4047 0.4564 0.1041 0.086 Uiso 1 1 calc R
C13 C 0.5614(2) 0.15536(18) 0.14162(13) 0.0213(7) Uani 1 1 d .
H13 H 0.5842 0.1474 0.1085 0.026 Uiso 1 1 calc R
C14 C 0.6302(3) 0.1244(2) 0.17623(14) 0.0283(8) Uani 1 1 d .
H14A H 0.6867 0.1503 0.1745 0.042 Uiso 1 1 calc R
H14B H 0.6415 0.0766 0.1676 0.042 Uiso 1 1 calc R
H14C H 0.6063 0.1266 0.2088 0.042 Uiso 1 1 calc R
C15 C 0.4706(3) 0.1188(2) 0.14627(14) 0.0260(7) Uani 1 1 d .
H15A H 0.4446 0.1283 0.1777 0.039 Uiso 1 1 calc R
H15B H 0.4795 0.0694 0.1427 0.039 Uiso 1 1 calc R
H15C H 0.4294 0.1352 0.1214 0.039 Uiso 1 1 calc R
C16 C 0.3771(2) 0.20184(18) -0.03976(11) 0.0173(6) Uani 1 1 d .
C17 C 0.3372(2) 0.25968(19) -0.06028(12) 0.0196(6) Uani 1 1 d .
C18 C 0.2789(2) 0.2482(2) -0.09855(13) 0.0249(8) Uani 1 1 d .
H18 H 0.2508 0.2861 -0.1136 0.030 Uiso 1 1 calc R
C19 C 0.2612(3) 0.1833(2) -0.11512(13) 0.0264(8) Uani 1 1 d .
H19 H 0.2209 0.1770 -0.1411 0.032 Uiso 1 1 calc R
C20 C 0.3019(3) 0.1274(2) -0.09402(13) 0.0238(7) Uani 1 1 d .
H20 H 0.2894 0.0829 -0.1059 0.029 Uiso 1 1 calc R
C21 C 0.3611(2) 0.13487(18) -0.05559(12) 0.0190(6) Uani 1 1 d .
C22 C 0.3599(2) 0.33194(19) -0.04337(13) 0.0224(7) Uani 1 1 d .
H22 H 0.3732 0.3285 -0.0085 0.027 Uiso 1 1 calc R
C23 C 0.4453(4) 0.3593(3) -0.0671(2) 0.0444(12) Uani 1 1 d .
H23A H 0.4937 0.3254 -0.0642 0.067 Uiso 1 1 calc R
H23B H 0.4637 0.4019 -0.0515 0.067 Uiso 1 1 calc R
H23C H 0.4333 0.3682 -0.1010 0.067 Uiso 1 1 calc R
C24 C 0.2828(3) 0.3824(2) -0.0485(2) 0.0485(13) Uani 1 1 d .
H24A H 0.3009 0.4268 -0.0354 0.073 Uiso 1 1 calc R
H24B H 0.2299 0.3654 -0.0312 0.073 Uiso 1 1 calc R
H24C H 0.2677 0.3877 -0.0824 0.073 Uiso 1 1 calc R
C25 C 0.4040(3) 0.07312(18) -0.03154(13) 0.0218(7) Uani 1 1 d .
H25 H 0.4659 0.0865 -0.0208 0.026 Uiso 1 1 calc R
C26 C 0.4132(3) 0.0113(2) -0.06455(15) 0.0292(8) Uani 1 1 d .
H26A H 0.3531 -0.0067 -0.0721 0.044 Uiso 1 1 calc R
H26B H 0.4489 -0.0242 -0.0487 0.044 Uiso 1 1 calc R
H26C H 0.4434 0.0252 -0.0941 0.044 Uiso 1 1 calc R
C27 C 0.3490(3) 0.0534(2) 0.01276(14) 0.0315(9) Uani 1 1 d .
H27A H 0.3472 0.0922 0.0349 0.047 Uiso 1 1 calc R
H27B H 0.3772 0.0141 0.0285 0.047 Uiso 1 1 calc R
H27C H 0.2874 0.0415 0.0032 0.047 Uiso 1 1 calc R
C28 C 0.2042(2) 0.32032(19) 0.16410(12) 0.0210(7) Uani 1 1 d .
C29 C 0.1863(3) 0.3904(2) 0.15837(13) 0.0261(8) Uani 1 1 d .
C30 C 0.2110(3) 0.4371(2) 0.19378(15) 0.0309(8) Uani 1 1 d .
H30 H 0.1976 0.4842 0.1894 0.037 Uiso 1 1 calc R
C31 C 0.2547(3) 0.4164(2) 0.23516(14) 0.0308(8) Uani 1 1 d .
C32 C 0.2737(3) 0.3472(2) 0.24041(13) 0.0283(8) Uani 1 1 d .
H32 H 0.3036 0.3323 0.2685 0.034 Uiso 1 1 calc R
C33 C 0.2504(2) 0.2988(2) 0.20604(12) 0.0235(7) Uani 1 1 d .
C34 C 0.1394(3) 0.4171(2) 0.11408(15) 0.0368(10) Uani 1 1 d .
H34A H 0.0807 0.3945 0.1106 0.055 Uiso 1 1 calc R
H34B H 0.1766 0.4074 0.0860 0.055 Uiso 1 1 calc R
H34C H 0.1305 0.4666 0.1170 0.055 Uiso 1 1 calc R
C35 C 0.2813(4) 0.4669(3) 0.27337(18) 0.0475(12) Uani 1 1 d .
H35A H 0.2811 0.5132 0.2600 0.071 Uiso 1 1 calc R
H35B H 0.3418 0.4559 0.2851 0.071 Uiso 1 1 calc R
H35C H 0.2380 0.4644 0.2998 0.071 Uiso 1 1 calc R
C36 C 0.2774(3) 0.2257(2) 0.21406(15) 0.0324(9) Uani 1 1 d .
H36A H 0.3186 0.2230 0.2413 0.049 Uiso 1 1 calc R
H36B H 0.3076 0.2081 0.1855 0.049 Uiso 1 1 calc R
H36C H 0.2235 0.1982 0.2206 0.049 Uiso 1 1 calc R
C37 C 0.1128(2) 0.1907(2) 0.14964(13) 0.0246(7) Uani 1 1 d .
C38 C 0.1364(3) 0.1209(2) 0.14686(13) 0.0265(8) Uani 1 1 d .
C39 C 0.0885(3) 0.0727(3) 0.17347(15) 0.0363(10) Uani 1 1 d .
H39 H 0.1069 0.0262 0.1720 0.044 Uiso 1 1 calc R
C40 C 0.0156(3) 0.0896(3) 0.20184(16) 0.0440(13) Uani 1 1 d .
C41 C -0.0104(3) 0.1574(3) 0.20232(16) 0.0433(12) Uani 1 1 d .
H41 H -0.0614 0.1700 0.2209 0.052 Uiso 1 1 calc R
C42 C 0.0348(3) 0.2085(3) 0.17671(14) 0.0335(10) Uani 1 1 d .
C43 C 0.2106(3) 0.0953(2) 0.11536(17) 0.0354(10) Uani 1 1 d .
H43A H 0.2678 0.1162 0.1251 0.053 Uiso 1 1 calc R
H43B H 0.1975 0.1075 0.0822 0.053 Uiso 1 1 calc R
H43C H 0.2150 0.0455 0.1182 0.053 Uiso 1 1 calc R
C44 C -0.0347(5) 0.0360(3) 0.2300(2) 0.069(2) Uani 1 1 d .
H44A H -0.0796 0.0140 0.2094 0.103 Uiso 1 1 calc R
H44B H -0.0651 0.0576 0.2571 0.103 Uiso 1 1 calc R
H44C H 0.0080 0.0016 0.2417 0.103 Uiso 1 1 calc R
C45 C -0.0030(3) 0.2798(3) 0.17709(18) 0.0427(12) Uani 1 1 d .
H45A H -0.0592 0.2805 0.1955 0.064 Uiso 1 1 calc R
H45B H -0.0152 0.2945 0.1443 0.064 Uiso 1 1 calc R
H45C H 0.0407 0.3110 0.1917 0.064 Uiso 1 1 calc R
N1 N 0.50748(19) 0.24229(15) 0.06292(9) 0.0164(5) Uani 1 1 d .
N2 N 0.44300(19) 0.21201(15) -0.00221(10) 0.0165(5) Uani 1 1 d .

loop_
_atom_site_aniso_label
_atom_site_aniso_U_11
_atom_site_aniso_U_22
_atom_site_aniso_U_33
_atom_site_aniso_U_23
_atom_site_aniso_U_13
_atom_site_aniso_U_12
Au1 0.01604(6) 0.02007(6) 0.01340(5) -0.00137(4) 0.00094(4) 0.00286(4)
P1 0.0152(4) 0.0316(5) 0.0156(4) -0.0045(3) -0.0015(3) 0.0055(4)
C1 0.0210(15) 0.0158(16) 0.0128(13) 0.0023(11) -0.0007(11) 0.0001(12)
C2 0.0186(16) 0.0243(17) 0.0184(15) 0.0000(13) 0.0032(12) 0.0016(13)
C3 0.0180(15) 0.0243(17) 0.0187(14) 0.0034(13) 0.0039(12) 0.0001(13)
C4 0.0202(16) 0.028(2) 0.0183(15) -0.0001(13) -0.0023(12) 0.0023(13)
C5 0.036(2) 0.0221(18) 0.0230(17) -0.0022(14) -0.0061(15) 0.0009(15)
C6 0.047(3) 0.024(2) 0.033(2) -0.0096(16) -0.0083(19) 0.0053(18)
C7 0.040(2) 0.037(2) 0.0213(17) -0.0093(16) -0.0032(16) 0.0029(18)
C8 0.032(2) 0.0314(19) 0.0142(14) 0.0015(14) -0.0021(13) 0.0013(16)
C9 0.0184(15) 0.0261(18) 0.0144(13) -0.0013(12) 0.0011(11) 0.0028(13)
C10 0.042(2) 0.0200(18) 0.034(2) -0.0005(15) -0.0123(18) 0.0003(16)
C11 0.081(4) 0.048(3) 0.082(4) 0.042(3) -0.048(4) -0.030(3)
C12 0.075(4) 0.052(3) 0.045(3) -0.008(2) -0.019(3) 0.035(3)
C13 0.0223(17) 0.0216(17) 0.0201(15) 0.0029(13) -0.0010(13) 0.0044(13)
C14 0.029(2) 0.030(2) 0.0261(18) 0.0080(15) 0.0000(15) 0.0058(16)
C15 0.0283(19) 0.0232(18) 0.0264(18) 0.0002(14) -0.0004(15) 0.0014(14)
C16 0.0153(14) 0.0229(17) 0.0137(13) -0.0027(11) 0.0028(11) 0.0007(12)
C17 0.0182(15) 0.0219(16) 0.0188(14) 0.0005(13) -0.0022(12) 0.0004(13)
C18 0.0183(16) 0.035(2) 0.0212(16) 0.0056(14) 0.0027(13) -0.0003(14)
C19 0.0214(18) 0.037(2) 0.0207(16) -0.0053(15) -0.0044(13) 0.0030(15)
C20 0.0232(17) 0.0264(18) 0.0219(15) -0.0064(13) 0.0003(14) -0.0012(14)
C21 0.0168(15) 0.0225(17) 0.0176(14) -0.0009(12) 0.0028(12) -0.0002(12)
C22 0.0225(17) 0.0211(17) 0.0236(16) 0.0000(13) 0.0026(13) 0.0030(13)
C23 0.044(3) 0.031(2) 0.058(3) -0.001(2) 0.012(2) -0.005(2)
C24 0.038(3) 0.030(2) 0.078(4) -0.016(2) -0.015(2) 0.0101(19)
C25 0.0231(17) 0.0193(17) 0.0229(16) -0.0013(13) 0.0010(13) -0.0007(13)
C26 0.032(2) 0.0208(18) 0.034(2) -0.0053(15) 0.0029(16) 0.0007(15)
C27 0.042(2) 0.028(2) 0.0246(18) 0.0041(15) 0.0065(17) -0.0027(17)
C28 0.0148(15) 0.0315(19) 0.0167(14) -0.0039(13) -0.0003(12) 0.0049(13)
C29 0.0260(19) 0.032(2) 0.0201(15) -0.0044(14) -0.0010(14) 0.0071(15)
C30 0.034(2) 0.029(2) 0.0292(19) -0.0060(16) 0.0011(16) 0.0037(16)
C31 0.030(2) 0.037(2) 0.0254(18) -0.0099(16) -0.0010(16) -0.0014(17)
C32 0.0233(18) 0.042(2) 0.0191(16) -0.0027(15) -0.0045(13) 0.0008(16)
C33 0.0185(16) 0.033(2) 0.0187(15) -0.0025(14) 0.0009(13) 0.0034(14)
C34 0.047(3) 0.035(2) 0.028(2) 0.0000(17) -0.0079(18) 0.019(2)
C35 0.054(3) 0.049(3) 0.040(3) -0.020(2) -0.008(2) -0.005(2)
C36 0.034(2) 0.038(2) 0.0253(18) -0.0023(16) -0.0117(16) 0.0092(17)
C37 0.0151(15) 0.040(2) 0.0187(15) -0.0081(14) 0.0011(12) -0.0021(14)
C38 0.0186(17) 0.038(2) 0.0228(17) -0.0046(15) 0.0030(13) -0.0068(15)
C39 0.038(2) 0.044(3) 0.0271(19) -0.0076(17) 0.0050(17) -0.018(2)
C40 0.044(3) 0.060(3) 0.028(2) -0.017(2) 0.0117(19) -0.029(2)
C41 0.028(2) 0.071(4) 0.031(2) -0.022(2) 0.0135(17) -0.017(2)
C42 0.0212(19) 0.058(3) 0.0213(17) -0.0197(18) 0.0023(14) -0.0017(18)
C43 0.032(2) 0.030(2) 0.044(2) -0.0051(18) 0.0122(18) -0.0052(17)
C44 0.082(4) 0.073(4) 0.051(3) -0.035(3) 0.042(3) -0.050(4)
C45 0.020(2) 0.065(3) 0.043(2) -0.018(2) 0.0041(17) 0.008(2)
N1 0.0186(13) 0.0208(13) 0.0097(10) 0.0038(10) -0.0030(9) 0.0014(11)
N2 0.0175(13) 0.0169(13) 0.0152(12) -0.0007(10) 0.0005(10) -0.0010(10)

loop_
_atom_type_symbol
_atom_type_description
_atom_type_scat_dispersion_real
_atom_type_scat_dispersion_imag
_atom_type_scat_source
C C 0.0033 0.0016 'International Tables Vol C Tables 4.2.6.8 and 6.1.1.4'
H H 0.0000 0.0000 'International Tables Vol C Tables 4.2.6.8 and 6.1.1.4'
N N 0.0061 0.0033 'International Tables Vol C Tables 4.2.6.8 and 6.1.1.4'
P P 0.1023 0.0942 'International Tables Vol C Tables 4.2.6.8 and 6.1.1.4'
Au Au -2.0133 8.8022 'International Tables Vol C Tables 4.2.6.8 and 6.1.1.4'

loop_
_geom_angle_atom_site_label_1
_geom_angle_atom_site_label_2
_geom_angle_atom_site_label_3
_geom_angle
C1 Au1 P1 173.37(9)
C28 P1 C37 103.26(16)
C28 P1 Au1 101.22(11)
C37 P1 Au1 117.98(13)
N1 C1 N2 103.6(3)
N1 C1 Au1 126.3(2)
N2 C1 Au1 130.1(2)
C3 C2 N2 107.1(3)
C3 C2 H2 126.5
N2 C2 H2 126.5
C2 C3 N1 106.4(3)
C2 C3 H3 126.8
N1 C3 H3 126.8
C9 C4 C5 123.3(3)
C9 C4 N1 119.7(3)
C5 C4 N1 116.8(3)
C6 C5 C4 116.9(4)
C6 C5 C10 120.1(4)
C4 C5 C10 123.0(3)
C7 C6 C5 121.2(4)
C7 C6 H6 119.4
C5 C6 H6 119.4
C6 C7 C8 120.3(4)
C6 C7 H7 119.9
C8 C7 H7 119.9
C7 C8 C9 120.8(3)
C7 C8 H8 119.6
C9 C8 H8 119.6
C8 C9 C4 117.3(3)
C8 C9 C13 121.9(3)
C4 C9 C13 120.8(3)
C12 C10 C5 112.5(4)
C12 C10 C11 111.4(5)
C5 C10 C11 110.8(4)
C12 C10 H10 107.3
C5 C10 H10 107.3
C11 C10 H10 107.3
C10 C11 H11A 109.5
C10 C11 H11B 109.5
H11A C11 H11B 109.5
C10 C11 H11C 109.5
H11A C11 H11C 109.5
H11B C11 H11C 109.5
C10 C12 H12A 109.5
C10 C12 H12B 109.5
H12A C12 H12B 109.5
C10 C12 H12C 109.5
H12A C12 H12C 109.5
H12B C12 H12C 109.5
C9 C13 C14 113.5(3)
C9 C13 C15 109.9(3)
C14 C13 C15 110.3(3)
C9 C13 H13 107.6
C14 C13 H13 107.6
C15 C13 H13 107.6
C13 C14 H14A 109.5
C13 C14 H14B 109.5
H14A C14 H14B 109.5
C13 C14 H14C 109.5
H14A C14 H14C 109.5
H14B C14 H14C 109.5
C13 C15 H15A 109.5
C13 C15 H15B 109.5
H15A C15 H15B 109.5
C13 C15 H15C 109.5
H15A C15 H15C 109.5
H15B C15 H15C 109.5
C17 C16 C21 123.5(3)
C17 C16 N2 118.2(3)
C21 C16 N2 118.1(3)
C18 C17 C16 116.6(3)
C18 C17 C22 121.6(3)
C16 C17 C22 121.8(3)
C19 C18 C17 121.8(4)
C19 C18 H18 119.1
C17 C18 H18 119.1
C18 C19 C20 120.1(3)
C18 C19 H19 120.0
C20 C19 H19 120.0
C19 C20 C21 121.4(3)
C19 C20 H20 119.3
C21 C20 H20 119.3
C20 C21 C16 116.6(3)
C20 C21 C25 121.4(3)
C16 C21 C25 122.0(3)
C24 C22 C17 114.0(3)
C24 C22 C23 110.8(4)
C17 C22 C23 111.8(3)
C24 C22 H22 106.6
C17 C22 H22 106.6
C23 C22 H22 106.6
C22 C23 H23A 109.5
C22 C23 H23B 109.5
H23A C23 H23B 109.5
C22 C23 H23C 109.5
H23A C23 H23C 109.5
H23B C23 H23C 109.5
C22 C24 H24A 109.5
C22 C24 H24B 109.5
H24A C24 H24B 109.5
C22 C24 H24C 109.5
H24A C24 H24C 109.5
H24B C24 H24C 109.5
C21 C25 C26 113.3(3)
C21 C25 C27 109.6(3)
C26 C25 C27 109.8(3)
C21 C25 H25 108.0
C26 C25 H25 108.0
C27 C25 H25 108.0
C25 C26 H26A 109.5
C25 C26 H26B 109.5
H26A C26 H26B 109.5
C25 C26 H26C 109.5
H26A C26 H26C 109.5
H26B C26 H26C 109.5
C25 C27 H27A 109.5
C25 C27 H27B 109.5
H27A C27 H27B 109.5
C25 C27 H27C 109.5
H27A C27 H27C 109.5
H27B C27 H27C 109.5
C29 C28 C33 118.3(3)
C29 C28 P1 118.2(3)
C33 C28 P1 123.5(3)
C30 C29 C28 120.4(4)
C30 C29 C34 118.5(4)
C28 C29 C34 121.1(3)
C31 C30 C29 121.6(4)
C31 C30 H30 119.2
C29 C30 H30 119.2
C32 C31 C30 117.8(4)
C32 C31 C35 120.6(4)
C30 C31 C35 121.5(4)
C31 C32 C33 122.6(4)
C31 C32 H32 118.7
C33 C32 H32 118.7
C32 C33 C28 119.2(4)
C32 C33 C36 118.5(3)
C28 C33 C36 122.2(3)
C29 C34 H34A 109.5
C29 C34 H34B 109.5
H34A C34 H34B 109.5
C29 C34 H34C 109.5
H34A C34 H34C 109.5
H34B C34 H34C 109.5
C31 C35 H35A 109.5
C31 C35 H35B 109.5
H35A C35 H35B 109.5
C31 C35 H35C 109.5
H35A C35 H35C 109.5
H35B C35 H35C 109.5
C33 C36 H36A 109.5
C33 C36 H36B 109.5
H36A C36 H36B 109.5
C33 C36 H36C 109.5
H36A C36 H36C 109.5
H36B C36 H36C 109.5
C38 C37 C42 117.8(4)
C38 C37 P1 125.5(3)
C42 C37 P1 116.4(3)
C39 C38 C37 119.8(4)
C39 C38 C43 117.6(4)
C37 C38 C43 122.6(4)
C40 C39 C38 122.9(5)
C40 C39 H39 118.5
C38 C39 H39 118.5
C39 C40 C41 117.0(4)
C39 C40 C44 121.4(5)
C41 C40 C44 121.6(5)
C40 C41 C42 123.1(4)
C40 C41 H41 118.5
C42 C41 H41 118.5
C41 C42 C37 119.1(4)
C41 C42 C45 118.7(4)
C37 C42 C45 122.2(4)
C38 C43 H43A 109.5
C38 C43 H43B 109.5
H43A C43 H43B 109.5
C38 C43 H43C 109.5
H43A C43 H43C 109.5
H43B C43 H43C 109.5
C40 C44 H44A 109.5
C40 C44 H44B 109.5
H44A C44 H44B 109.5
C40 C44 H44C 109.5
H44A C44 H44C 109.5
H44B C44 H44C 109.5
C42 C45 H45A 109.5
C42 C45 H45B 109.5
H45A C45 H45B 109.5
C42 C45 H45C 109.5
H45A C45 H45C 109.5
H45B C45 H45C 109.5
C1 N1 C3 112.0(3)
C1 N1 C4 123.3(3)
C3 N1 C4 123.7(3)
C1 N2 C2 110.8(3)
C1 N2 C16 126.1(3)
C2 N2 C16 122.5(3)

loop_
_geom_bond_atom_site_label_1
_geom_bond_atom_site_label_2
_geom_bond_distance
Au1 C1 2.043(3)
Au1 P1 2.3195(9)
P1 C28 1.851(4)
P1 C37 1.851(4)
C1 N1 1.356(4)
C1 N2 1.372(4)
C2 C3 1.343(5)
C2 N2 1.390(4)
C2 H2 0.9500
C3 N1 1.384(4)
C3 H3 0.9500
C4 C9 1.397(5)
C4 C5 1.400(5)
C4 N1 1.455(4)
C5 C6 1.395(5)
C5 C10 1.510(5)
C6 C7 1.384(6)
C6 H6 0.9500
C7 C8 1.389(6)
C7 H7 0.9500
C8 C9 1.392(5)
C8 H8 0.9500
C9 C13 1.522(5)
C10 C12 1.512(7)
C10 C11 1.532(7)
C10 H10 1.0000
C11 H11A 0.9800
C11 H11B 0.9800
C11 H11C 0.9800
C12 H12A 0.9800
C12 H12B 0.9800
C12 H12C 0.9800
C13 C14 1.531(5)
C13 C15 1.530(5)
C13 H13 1.0000
C14 H14A 0.9800
C14 H14B 0.9800
C14 H14C 0.9800
C15 H15A 0.9800
C15 H15B 0.9800
C15 H15C 0.9800
C16 C17 1.400(5)
C16 C21 1.403(5)
C16 N2 1.449(4)
C17 C18 1.395(5)
C17 C22 1.528(5)
C18 C19 1.375(6)
C18 H18 0.9500
C19 C20 1.382(6)
C19 H19 0.9500
C20 C21 1.397(5)
C20 H20 0.9500
C21 C25 1.522(5)
C22 C24 1.516(6)
C22 C23 1.527(6)
C22 H22 1.0000
C23 H23A 0.9800
C23 H23B 0.9800
C23 H23C 0.9800
C24 H24A 0.9800
C24 H24B 0.9800
C24 H24C 0.9800
C25 C26 1.528(5)
C25 C27 1.535(5)
C25 H25 1.0000
C26 H26A 0.9800
C26 H26B 0.9800
C26 H26C 0.9800
C27 H27A 0.9800
C27 H27B 0.9800
C27 H27C 0.9800
C28 C29 1.404(5)
C28 C33 1.424(5)
C29 C30 1.398(5)
C29 C34 1.515(5)
C30 C31 1.389(6)
C30 H30 0.9500
C31 C32 1.389(6)
C31 C35 1.509(6)
C32 C33 1.394(5)
C32 H32 0.9500
C33 C36 1.501(6)
C34 H34A 0.9800
C34 H34B 0.9800
C34 H34C 0.9800
C35 H35A 0.9800
C35 H35B 0.9800
C35 H35C 0.9800
C36 H36A 0.9800
C36 H36B 0.9800
C36 H36C 0.9800
C37 C38 1.411(6)
C37 C42 1.426(5)
C38 C39 1.395(6)
C38 C43 1.496(6)
C39 C40 1.382(6)
C39 H39 0.9500
C40 C41 1.381(8)
C40 C44 1.508(7)
C41 C42 1.400(7)
C41 H41 0.9500
C42 C45 1.504(7)
C43 H43A 0.9800
C43 H43B 0.9800
C43 H43C 0.9800
C44 H44A 0.9800
C44 H44B 0.9800
C44 H44C 0.9800
C45 H45A 0.9800
C45 H45B 0.9800
C45 H45C 0.9800
